data_7201947
loop_
_publ_author_name
'Li, Fengyan'
'Xu, Lin'
'Bi, Bo'
'Liu, Xizheng'
'Fan, Lihua'

_publ_section_title
;
 1D lanthanide(iii) coordination polymers with disulfide ligand
 generated in situ
;
_journal_issue 6
_journal_name_full CrystEngComm
_journal_page_first 693
_journal_paper_doi 10.1039/b800437b
_journal_volume 10
_journal_year 2008
_chemical_formula_sum 'C24 H29 Eu N3 O10 S6'
_chemical_formula_weight 863.82
_chemical_name_systematic
;
?
;
_space_group_IT_number 2
_symmetry_cell_setting triclinic
_symmetry_space_group_name_Hall '-P 1'
_symmetry_space_group_name_H-M 'P -1'
_atom_sites_solution_hydrogens geom
_atom_sites_solution_primary direct
_atom_sites_solution_secondary difmap
_audit_creation_method SHELXL-97
_cell_angle_alpha 94.0870(10)
_cell_angle_beta 94.6990(10)
_cell_angle_gamma 91.9950(10)
_cell_formula_units_Z 2
_cell_length_a 7.8341(3)
_cell_length_b 11.8843(5)
_cell_length_c 17.5342(8)
_cell_measurement_temperature 273(2)
_cell_volume 1621.50(12)
_computing_cell_refinement 'Bruker XSCANS'
_computing_data_collection 'Bruker XSCANS'
_computing_data_reduction 'Bruker SHELXTL'
_computing_molecular_graphics 'Bruker SHELXTL'
_computing_publication_material 'Bruker SHELXTL'
_computing_structure_refinement 'SHELXL-97 (Sheldrick, 1997)'
_computing_structure_solution 'SHELXS-97 (Sheldrick, 1990)'
_diffrn_ambient_temperature 273(2)
_diffrn_measured_fraction_theta_full 0.924
_diffrn_measured_fraction_theta_max 0.924
_diffrn_measurement_device_type 'SMART CCD area detector'
_diffrn_measurement_method 'phi and omega scans'
_diffrn_radiation_monochromator graphite
_diffrn_radiation_source 'fine-focus sealed tube'
_diffrn_radiation_type MoK\a
_diffrn_radiation_wavelength 0.71073
_diffrn_reflns_av_R_equivalents 0.0336
_diffrn_reflns_av_sigmaI/netI 0.0887
_diffrn_reflns_limit_h_max 9
_diffrn_reflns_limit_h_min -10
_diffrn_reflns_limit_k_max 15
_diffrn_reflns_limit_k_min -15
_diffrn_reflns_limit_l_max 23
_diffrn_reflns_limit_l_min -14
_diffrn_reflns_number 10161
_diffrn_reflns_theta_full 28.29
_diffrn_reflns_theta_max 28.29
_diffrn_reflns_theta_min 1.72
_diffrn_standards_decay_% 0
_exptl_absorpt_coefficient_mu 2.377
_exptl_absorpt_correction_T_max 0.8904
_exptl_absorpt_correction_T_min 0.5358
_exptl_absorpt_correction_type multi-scan
_exptl_absorpt_process_details SADABS
_exptl_crystal_colour yellow
_exptl_crystal_density_diffrn 1.769
_exptl_crystal_density_method 'not measured'
_exptl_crystal_description needle
_exptl_crystal_F_000 866
_exptl_crystal_size_max 0.30
_exptl_crystal_size_mid 0.10
_exptl_crystal_size_min 0.05
_refine_diff_density_max 0.675
_refine_diff_density_min -1.011
_refine_diff_density_rms 0.160
_refine_ls_extinction_method none
_refine_ls_goodness_of_fit_ref 1.015
_refine_ls_hydrogen_treatment mixed
_refine_ls_matrix_type full
_refine_ls_number_parameters 405
_refine_ls_number_reflns 7454
_refine_ls_number_restraints 2
_refine_ls_restrained_S_all 1.015
_refine_ls_R_factor_all 0.0779
_refine_ls_R_factor_gt 0.0499
_refine_ls_shift/su_max 0.000
_refine_ls_shift/su_mean 0.000
_refine_ls_structure_factor_coef Fsqd
_refine_ls_weighting_details 'calc w=1/[\s^2^(Fo^2^)+(0.0282P)^2^+4.1540P] where P=(Fo^2^+2Fc^2^)/3'
_refine_ls_weighting_scheme calc
_refine_ls_wR_factor_gt 0.0878
_refine_ls_wR_factor_ref 0.1085
_reflns_number_gt 5512
_reflns_number_total 7454
_reflns_threshold_expression >2sigma(I)
_cod_data_source_file b800437b.txt
_cod_data_source_block 2
_cod_original_sg_symbol_H-M P-1
_cod_database_code 7201947

loop_
_symmetry_equiv_pos_as_xyz
'x, y, z'
'-x, -y, -z'

loop_
_atom_site_label
_atom_site_type_symbol
_atom_site_fract_x
_atom_site_fract_y
_atom_site_fract_z
_atom_site_U_iso_or_equiv
_atom_site_adp_type
_atom_site_occupancy
_atom_site_symmetry_multiplicity
_atom_site_calc_flag
_atom_site_refinement_flags
_atom_site_disorder_assembly
_atom_site_disorder_group
Eu1 Eu 0.22011(4) 0.41156(3) 0.243838(19) 0.02468(10) Uani 1 1 d . . .
O1 O 0.3589(6) 0.3689(4) 0.1271(3) 0.0438(12) Uani 1 1 d . . .
O1W O 0.7661(8) 0.4350(5) 0.3863(3) 0.0540(14) Uani 1 1 d D . .
O2 O 0.1251(6) 0.2658(4) 0.1294(3) 0.0388(11) Uani 1 1 d . . .
O3 O 0.3225(6) 1.3427(4) 0.3739(3) 0.0413(12) Uani 1 1 d . . .
O4 O 0.3407(6) 1.2286(3) 0.2701(3) 0.0344(10) Uani 1 1 d . . .
O5 O 0.5067(5) 0.4993(3) 0.2776(3) 0.0345(11) Uani 1 1 d . . .
O6 O 0.3348(5) 0.6009(3) 0.2087(3) 0.0371(11) Uani 1 1 d . . .
O7 O 0.1386(6) 0.5431(4) 0.3400(2) 0.0366(11) Uani 1 1 d . . .
O8 O -0.0190(5) 0.3083(3) 0.2847(3) 0.0349(11) Uani 1 1 d . . .
O9 O -0.0138(5) 0.4957(4) 0.1762(3) 0.0353(11) Uani 1 1 d . . .
S1 S 0.0257(2) 0.07122(15) 0.03959(11) 0.0396(4) Uani 1 1 d . . .
S2 S 0.3300(2) 0.83212(13) 0.24380(10) 0.0313(4) Uani 1 1 d . . .
S3 S 0.3306(2) 1.00434(13) 0.25599(10) 0.0315(4) Uani 1 1 d . . .
S4 S 0.1686(2) 0.55172(14) 0.42772(10) 0.0363(4) Uani 1 1 d . . .
S5 S -0.0397(3) 0.52072(16) 0.09296(11) 0.0443(5) Uani 1 1 d . . .
S6 S -0.0989(2) 0.19285(14) 0.25612(11) 0.0384(4) Uani 1 1 d . . .
N1 N 0.2772(7) 0.0455(5) -0.0532(3) 0.0375(14) Uani 1 1 d . . .
N2 N 0.6641(7) 0.8879(4) 0.2685(3) 0.0364(13) Uani 1 1 d . . .
N3 N 0.3021(9) 0.9442(5) 0.3986(4) 0.0521(17) Uani 1 1 d . . .
C1 C 0.2242(8) 0.1106(5) 0.0048(3) 0.0293(14) Uani 1 1 d . . .
C2 C 0.3219(8) 0.2071(5) 0.0393(4) 0.0305(14) Uani 1 1 d . . .
C3 C 0.4737(9) 0.2310(6) 0.0105(4) 0.0405(17) Uani 1 1 d . . .
H3 H 0.5387 0.2950 0.0302 0.049 Uiso 1 1 calc R . .
C4 C 0.5344(10) 0.1612(6) -0.0483(4) 0.048(2) Uani 1 1 d . . .
H4 H 0.6413 0.1743 -0.0661 0.058 Uiso 1 1 calc R . .
C5 C 0.4272(9) 0.0724(6) -0.0780(4) 0.0439(18) Uani 1 1 d . . .
H5 H 0.4628 0.0275 -0.1189 0.053 Uiso 1 1 calc R . .
C6 C 0.2613(8) 0.2856(5) 0.1025(4) 0.0305(14) Uani 1 1 d . . .
C7 C 0.3177(8) 1.0328(5) 0.3561(4) 0.0330(15) Uani 1 1 d . . .
C8 C 0.3186(8) 1.1447(5) 0.3879(4) 0.0303(14) Uani 1 1 d . . .
C9 C 0.2976(10) 1.1627(6) 0.4661(4) 0.0477(19) Uani 1 1 d . . .
H9 H 0.2979 1.2361 0.4885 0.057 Uiso 1 1 calc R . .
C10 C 0.2763(13) 1.0727(7) 0.5101(5) 0.067(3) Uani 1 1 d . . .
H10 H 0.2584 1.0830 0.5619 0.080 Uiso 1 1 calc R . .
C11 C 0.2829(15) 0.9661(8) 0.4735(5) 0.088(4) Uani 1 1 d . . .
H11 H 0.2733 0.9048 0.5032 0.105 Uiso 1 1 calc R . .
C12 C 0.3330(8) 1.2449(5) 0.3411(4) 0.0315(15) Uani 1 1 d . . .
C13 C 0.5506(7) 0.8013(5) 0.2587(3) 0.0253(13) Uani 1 1 d . . .
C14 C 0.5971(7) 0.6896(5) 0.2616(3) 0.0256(13) Uani 1 1 d . . .
C15 C 0.7738(8) 0.6683(5) 0.2732(4) 0.0341(15) Uani 1 1 d . . .
H15 H 0.8101 0.5948 0.2749 0.041 Uiso 1 1 calc R . .
C16 C 0.8906(8) 0.7580(6) 0.2820(4) 0.0413(18) Uani 1 1 d . . .
H16 H 1.0069 0.7463 0.2915 0.050 Uiso 1 1 calc R . .
C17 C 0.8339(9) 0.8636(6) 0.2766(5) 0.0452(19) Uani 1 1 d . . .
H17 H 0.9149 0.9231 0.2785 0.054 Uiso 1 1 calc R . .
C18 C 0.4714(8) 0.5908(5) 0.2480(4) 0.0276(14) Uani 1 1 d . . .
C19 C 0.0408(10) 0.6659(6) 0.4588(4) 0.050(2) Uani 1 1 d . . .
H19A H -0.0783 0.6424 0.4515 0.075 Uiso 1 1 calc R . .
H19B H 0.0608 0.7293 0.4292 0.075 Uiso 1 1 calc R . .
H19C H 0.0714 0.6872 0.5121 0.075 Uiso 1 1 calc R . .
C20 C 0.3707(9) 0.6212(7) 0.4480(4) 0.057(2) Uani 1 1 d . . .
H20A H 0.4584 0.5709 0.4344 0.085 Uiso 1 1 calc R . .
H20B H 0.3874 0.6443 0.5018 0.085 Uiso 1 1 calc R . .
H20C H 0.3765 0.6865 0.4189 0.085 Uiso 1 1 calc R . .
C21 C -0.2689(11) 0.5317(8) 0.0746(6) 0.083(3) Uani 1 1 d . . .
H21A H -0.3242 0.4584 0.0750 0.124 Uiso 1 1 calc R . .
H21B H -0.2938 0.5607 0.0253 0.124 Uiso 1 1 calc R . .
H21C H -0.3105 0.5818 0.1137 0.124 Uiso 1 1 calc R . .
C22 C 0.0193(11) 0.6655(7) 0.0886(5) 0.062(2) Uani 1 1 d . . .
H22A H 0.1417 0.6759 0.0971 0.092 Uiso 1 1 calc R . .
H22B H -0.0336 0.7097 0.1274 0.092 Uiso 1 1 calc R . .
H22C H -0.0181 0.6892 0.0390 0.092 Uiso 1 1 calc R . .
C23 C -0.2307(10) 0.1582(6) 0.3318(5) 0.056(2) Uani 1 1 d . . .
H23A H -0.1587 0.1411 0.3761 0.083 Uiso 1 1 calc R . .
H23B H -0.3048 0.0937 0.3145 0.083 Uiso 1 1 calc R . .
H23C H -0.2987 0.2212 0.3449 0.083 Uiso 1 1 calc R . .
C24 C -0.2689(11) 0.2190(8) 0.1861(5) 0.073(3) Uani 1 1 d . . .
H24A H -0.2216 0.2393 0.1399 0.110 Uiso 1 1 calc R . .
H24B H -0.3348 0.2795 0.2056 0.110 Uiso 1 1 calc R . .
H24C H -0.3415 0.1520 0.1752 0.110 Uiso 1 1 calc R . .
H1WA H 0.791(13) 0.398(7) 0.343(3) 0.10(4) Uiso 1 1 d D . .
H1WB H 0.659(9) 0.457(17) 0.386(13) 0.35(12) Uiso 1 1 d D . .

loop_
_atom_site_aniso_label
_atom_site_aniso_U_11
_atom_site_aniso_U_22
_atom_site_aniso_U_33
_atom_site_aniso_U_23
_atom_site_aniso_U_13
_atom_site_aniso_U_12
Eu1 0.02570(16) 0.01913(15) 0.02862(17) -0.00045(12) 0.00137(12) -0.00077(11)
O1 0.059(3) 0.029(2) 0.042(3) -0.012(2) 0.018(2) -0.016(2)
O1W 0.053(3) 0.067(4) 0.042(3) -0.001(3) 0.002(3) 0.009(3)
O2 0.034(3) 0.042(3) 0.039(3) -0.009(2) 0.011(2) -0.009(2)
O3 0.055(3) 0.024(2) 0.042(3) -0.003(2) -0.007(2) 0.005(2)
O4 0.041(3) 0.029(2) 0.035(3) 0.002(2) 0.011(2) 0.009(2)
O5 0.029(2) 0.022(2) 0.052(3) 0.006(2) 0.000(2) -0.0029(18)
O6 0.030(2) 0.026(2) 0.053(3) 0.005(2) -0.008(2) -0.0035(19)
O7 0.043(3) 0.035(2) 0.030(3) -0.009(2) 0.003(2) 0.008(2)
O8 0.034(2) 0.030(2) 0.039(3) -0.005(2) 0.004(2) -0.015(2)
O9 0.031(2) 0.037(3) 0.037(3) 0.007(2) -0.002(2) 0.005(2)
S1 0.0364(10) 0.0371(9) 0.0437(11) -0.0150(8) 0.0141(8) -0.0114(8)
S2 0.0276(8) 0.0236(8) 0.0423(10) -0.0026(7) 0.0054(7) 0.0001(6)
S3 0.0380(9) 0.0241(8) 0.0334(9) 0.0011(7) 0.0078(7) 0.0053(7)
S4 0.0433(10) 0.0331(9) 0.0322(9) -0.0020(7) 0.0042(8) 0.0034(8)
S5 0.0555(12) 0.0428(10) 0.0337(10) 0.0041(8) -0.0039(9) 0.0059(9)
S6 0.0352(10) 0.0286(9) 0.0504(11) -0.0043(8) 0.0078(8) -0.0059(7)
N1 0.033(3) 0.037(3) 0.041(3) -0.009(3) 0.016(3) -0.005(3)
N2 0.031(3) 0.025(3) 0.051(4) -0.004(3) 0.004(3) -0.003(2)
N3 0.089(5) 0.029(3) 0.041(4) 0.009(3) 0.016(4) -0.002(3)
C1 0.037(4) 0.028(3) 0.023(3) 0.001(3) 0.003(3) -0.001(3)
C2 0.041(4) 0.025(3) 0.025(3) 0.002(3) 0.004(3) -0.003(3)
C3 0.036(4) 0.039(4) 0.046(4) -0.008(3) 0.013(3) -0.013(3)
C4 0.049(5) 0.049(5) 0.047(5) 0.000(4) 0.013(4) -0.016(4)
C5 0.054(5) 0.042(4) 0.034(4) -0.007(3) 0.011(4) -0.012(4)
C6 0.042(4) 0.024(3) 0.026(3) 0.001(3) 0.009(3) -0.006(3)
C7 0.035(4) 0.029(3) 0.037(4) 0.004(3) 0.010(3) 0.005(3)
C8 0.030(3) 0.026(3) 0.035(4) 0.000(3) 0.005(3) 0.002(3)
C9 0.071(5) 0.039(4) 0.031(4) -0.007(3) 0.009(4) -0.005(4)
C10 0.118(8) 0.049(5) 0.036(5) 0.002(4) 0.029(5) -0.011(5)
C11 0.174(11) 0.046(5) 0.043(5) 0.016(5) 0.011(6) -0.019(6)
C12 0.023(3) 0.027(3) 0.046(4) 0.005(3) 0.003(3) 0.007(3)
C13 0.027(3) 0.021(3) 0.028(3) -0.003(3) 0.005(3) -0.002(2)
C14 0.027(3) 0.020(3) 0.030(3) -0.001(3) 0.004(3) -0.002(2)
C15 0.025(3) 0.030(3) 0.048(4) 0.001(3) 0.008(3) 0.004(3)
C16 0.018(3) 0.041(4) 0.066(5) 0.010(4) 0.007(3) 0.003(3)
C17 0.029(4) 0.042(4) 0.064(5) 0.006(4) 0.000(4) -0.011(3)
C18 0.021(3) 0.024(3) 0.038(4) -0.008(3) 0.012(3) -0.003(2)
C19 0.060(5) 0.047(4) 0.043(5) -0.010(4) 0.011(4) 0.018(4)
C20 0.040(4) 0.083(6) 0.044(5) -0.017(4) 0.006(4) -0.004(4)
C21 0.078(7) 0.079(7) 0.084(7) 0.044(6) -0.049(6) -0.031(5)
C22 0.059(5) 0.061(5) 0.064(6) 0.016(5) -0.002(4) -0.014(4)
C23 0.055(5) 0.043(4) 0.073(6) 0.013(4) 0.033(4) -0.016(4)
C24 0.064(6) 0.091(7) 0.056(6) 0.002(5) -0.031(5) -0.026(5)

loop_
_atom_type_symbol
_atom_type_description
_atom_type_scat_dispersion_real
_atom_type_scat_dispersion_imag
_atom_type_scat_source
C C 0.0033 0.0016 'International Tables Vol C Tables 4.2.6.8 and 6.1.1.4'
H H 0.0000 0.0000 'International Tables Vol C Tables 4.2.6.8 and 6.1.1.4'
N N 0.0061 0.0033 'International Tables Vol C Tables 4.2.6.8 and 6.1.1.4'
O O 0.0106 0.0060 'International Tables Vol C Tables 4.2.6.8 and 6.1.1.4'
S S 0.1246 0.1234 'International Tables Vol C Tables 4.2.6.8 and 6.1.1.4'
Eu Eu -0.1578 3.6682 'International Tables Vol C Tables 4.2.6.8 and 6.1.1.4'

loop_
_geom_angle_atom_site_label_1
_geom_angle_atom_site_label_2
_geom_angle_atom_site_label_3
_geom_angle
_geom_angle_site_symmetry_1
_geom_angle_site_symmetry_3
_geom_angle_publ_flag
O7 Eu1 O9 79.17(15) . . ?
O7 Eu1 O8 80.58(15) . . ?
O9 Eu1 O8 78.74(15) . . ?
O7 Eu1 O1 150.43(15) . . ?
O9 Eu1 O1 92.38(16) . . ?
O8 Eu1 O1 125.87(14) . . ?
O7 Eu1 O5 83.80(15) . . ?
O9 Eu1 O5 125.88(14) . . ?
O8 Eu1 O5 147.49(15) . . ?
O1 Eu1 O5 78.36(15) . . ?
O7 Eu1 O4 123.75(15) . 1_545 ?
O9 Eu1 O4 142.80(15) . 1_545 ?
O8 Eu1 O4 77.29(15) . 1_545 ?
O1 Eu1 O4 79.34(15) . 1_545 ?
O5 Eu1 O4 88.21(14) . 1_545 ?
O7 Eu1 O6 74.97(15) . . ?
O9 Eu1 O6 73.90(14) . . ?
O8 Eu1 O6 146.08(15) . . ?
O1 Eu1 O6 75.45(15) . . ?
O5 Eu1 O6 52.08(14) . . ?
O4 Eu1 O6 136.20(14) 1_545 . ?
O7 Eu1 O3 72.18(15) . 1_545 ?
O9 Eu1 O3 143.17(16) . 1_545 ?
O8 Eu1 O3 74.22(15) . 1_545 ?
O1 Eu1 O3 123.74(16) . 1_545 ?
O5 Eu1 O3 73.90(15) . 1_545 ?
O4 Eu1 O3 52.23(14) 1_545 1_545 ?
O6 Eu1 O3 118.62(14) . 1_545 ?
O7 Eu1 O2 147.76(15) . . ?
O9 Eu1 O2 75.53(15) . . ?
O8 Eu1 O2 75.18(14) . . ?
O1 Eu1 O2 51.12(14) . . ?
O5 Eu1 O2 127.47(14) . . ?
O4 Eu1 O2 71.09(15) 1_545 . ?
O6 Eu1 O2 115.81(15) . . ?
O3 Eu1 O2 119.73(14) 1_545 . ?
O7 Eu1 C12 97.43(18) . 1_545 ?
O9 Eu1 C12 148.14(16) . 1_545 ?
O8 Eu1 C12 69.49(16) . 1_545 ?
O1 Eu1 C12 104.08(18) . 1_545 ?
O5 Eu1 C12 84.60(16) . 1_545 ?
O4 Eu1 C12 26.32(16) 1_545 1_545 ?
O6 Eu1 C12 136.31(16) . 1_545 ?
O3 Eu1 C12 26.67(16) 1_545 1_545 ?
O2 Eu1 C12 93.68(17) . 1_545 ?
O7 Eu1 C18 76.17(16) . . ?
O9 Eu1 C18 99.49(17) . . ?
O8 Eu1 C18 156.57(16) . . ?
O1 Eu1 C18 77.40(16) . . ?
O5 Eu1 C18 26.39(15) . . ?
O4 Eu1 C18 113.59(16) 1_545 . ?
O6 Eu1 C18 25.83(15) . . ?
O3 Eu1 C18 95.68(17) 1_545 . ?
O2 Eu1 C18 127.40(16) . . ?
C12 Eu1 C18 110.52(19) 1_545 . ?
O7 Eu1 C6 164.99(17) . . ?
O9 Eu1 C6 86.17(17) . . ?
O8 Eu1 C6 99.84(16) . . ?
O1 Eu1 C6 26.04(15) . . ?
O5 Eu1 C6 102.48(17) . . ?
O4 Eu1 C6 70.52(16) 1_545 . ?
O6 Eu1 C6 97.95(16) . . ?
O3 Eu1 C6 122.54(16) 1_545 . ?
O2 Eu1 C6 25.43(14) . . ?
C12 Eu1 C6 96.73(19) 1_545 . ?
C18 Eu1 C6 103.36(17) . . ?
C6 O1 Eu1 96.2(4) . . ?
H1WA O1W H1WB 115(10) . . ?
C6 O2 Eu1 88.9(4) . . ?
C12 O3 Eu1 88.6(4) . 1_565 ?
C12 O4 Eu1 93.3(4) . 1_565 ?
C18 O5 Eu1 94.3(3) . . ?
C18 O6 Eu1 91.3(4) . . ?
S4 O7 Eu1 132.8(3) . . ?
S6 O8 Eu1 130.6(3) . . ?
S5 O9 Eu1 130.0(3) . . ?
C1 S1 S1 95.3(2) . 2 ?
C13 S2 S3 103.9(2) . . ?
C7 S3 S2 103.0(2) . . ?
O7 S4 C20 104.9(3) . . ?
O7 S4 C19 104.7(3) . . ?
C20 S4 C19 97.7(4) . . ?
O9 S5 C22 106.7(3) . . ?
O9 S5 C21 104.7(4) . . ?
C22 S5 C21 97.8(4) . . ?
O8 S6 C24 105.8(3) . . ?
O8 S6 C23 103.2(3) . . ?
C24 S6 C23 97.4(4) . . ?
C5 N1 C1 117.7(6) . . ?
C13 N2 C17 117.3(5) . . ?
C7 N3 C11 117.3(6) . . ?
N1 C1 C2 122.4(6) . . ?
N1 C1 S1 117.3(5) . . ?
C2 C1 S1 120.3(5) . . ?
C3 C2 C1 117.0(6) . . ?
C3 C2 C6 119.4(6) . . ?
C1 C2 C6 123.5(6) . . ?
C2 C3 C4 121.4(6) . . ?
C2 C3 H3 119.3 . . ?
C4 C3 H3 119.3 . . ?
C5 C4 C3 116.2(7) . . ?
C5 C4 H4 121.9 . . ?
C3 C4 H4 121.9 . . ?
N1 C5 C4 125.2(7) . . ?
N1 C5 H5 117.4 . . ?
C4 C5 H5 117.4 . . ?
O2 C6 O1 122.2(6) . . ?
O2 C6 C2 120.6(5) . . ?
O1 C6 C2 117.2(6) . . ?
O2 C6 Eu1 65.7(3) . . ?
O1 C6 Eu1 57.8(3) . . ?
C2 C6 Eu1 165.2(5) . . ?
N3 C7 C8 122.2(6) . . ?
N3 C7 S3 117.5(5) . . ?
C8 C7 S3 120.3(5) . . ?
C9 C8 C7 118.2(6) . . ?
C9 C8 C12 118.8(6) . . ?
C7 C8 C12 123.0(6) . . ?
C10 C9 C8 120.4(7) . . ?
C10 C9 H9 119.8 . . ?
C8 C9 H9 119.8 . . ?
C9 C10 C11 116.7(8) . . ?
C9 C10 H10 121.7 . . ?
C11 C10 H10 121.7 . . ?
N3 C11 C10 125.2(8) . . ?
N3 C11 H11 117.4 . . ?
C10 C11 H11 117.4 . . ?
O4 C12 O3 122.3(6) . . ?
O4 C12 C8 118.8(6) . . ?
O3 C12 C8 118.6(6) . . ?
O4 C12 Eu1 60.4(3) . 1_565 ?
O3 C12 Eu1 64.7(3) . 1_565 ?
C8 C12 Eu1 157.2(4) . 1_565 ?
N2 C13 C14 122.8(6) . . ?
N2 C13 S2 117.6(4) . . ?
C14 C13 S2 119.6(4) . . ?
C13 C14 C15 118.0(5) . . ?
C13 C14 C18 123.4(5) . . ?
C15 C14 C18 118.5(5) . . ?
C16 C15 C14 118.9(6) . . ?
C16 C15 H15 120.5 . . ?
C14 C15 H15 120.5 . . ?
C17 C16 C15 119.0(6) . . ?
C17 C16 H16 120.5 . . ?
C15 C16 H16 120.5 . . ?
C16 C17 N2 123.7(6) . . ?
C16 C17 H17 118.2 . . ?
N2 C17 H17 118.2 . . ?
O6 C18 O5 121.6(5) . . ?
O6 C18 C14 119.2(5) . . ?
O5 C18 C14 119.2(5) . . ?
O6 C18 Eu1 62.8(3) . . ?
O5 C18 Eu1 59.3(3) . . ?
C14 C18 Eu1 171.8(4) . . ?
S4 C19 H19A 109.5 . . ?
S4 C19 H19B 109.5 . . ?
H19A C19 H19B 109.5 . . ?
S4 C19 H19C 109.5 . . ?
H19A C19 H19C 109.5 . . ?
H19B C19 H19C 109.5 . . ?
S4 C20 H20A 109.5 . . ?
S4 C20 H20B 109.5 . . ?
H20A C20 H20B 109.5 . . ?
S4 C20 H20C 109.5 . . ?
H20A C20 H20C 109.5 . . ?
H20B C20 H20C 109.5 . . ?
S5 C21 H21A 109.5 . . ?
S5 C21 H21B 109.5 . . ?
H21A C21 H21B 109.5 . . ?
S5 C21 H21C 109.5 . . ?
H21A C21 H21C 109.5 . . ?
H21B C21 H21C 109.5 . . ?
S5 C22 H22A 109.5 . . ?
S5 C22 H22B 109.5 . . ?
H22A C22 H22B 109.5 . . ?
S5 C22 H22C 109.5 . . ?
H22A C22 H22C 109.5 . . ?
H22B C22 H22C 109.5 . . ?
S6 C23 H23A 109.5 . . ?
S6 C23 H23B 109.5 . . ?
H23A C23 H23B 109.5 . . ?
S6 C23 H23C 109.5 . . ?
H23A C23 H23C 109.5 . . ?
H23B C23 H23C 109.5 . . ?
S6 C24 H24A 109.5 . . ?
S6 C24 H24B 109.5 . . ?
H24A C24 H24B 109.5 . . ?
S6 C24 H24C 109.5 . . ?
H24A C24 H24C 109.5 . . ?
H24B C24 H24C 109.5 . . ?

loop_
_geom_bond_atom_site_label_1
_geom_bond_atom_site_label_2
_geom_bond_distance
_geom_bond_site_symmetry_2
_geom_bond_publ_flag
Eu1 O7 2.359(4) . ?
Eu1 O9 2.388(4) . ?
Eu1 O8 2.391(4) . ?
Eu1 O1 2.426(5) . ?
Eu1 O5 2.452(4) . ?
Eu1 O4 2.459(4) 1_545 ?
Eu1 O6 2.529(4) . ?
Eu1 O3 2.555(5) 1_545 ?
Eu1 O2 2.598(4) . ?
Eu1 C12 2.824(6) 1_545 ?
Eu1 C18 2.842(6) . ?
Eu1 C6 2.851(6) . ?
O1 C6 1.259(7) . ?
O1W H1WA 0.889(10) . ?
O1W H1WB 0.892(10) . ?
O2 C6 1.224(7) . ?
O3 C12 1.268(7) . ?
O3 Eu1 2.555(5) 1_565 ?
O4 C12 1.254(8) . ?
O4 Eu1 2.459(4) 1_565 ?
O5 C18 1.267(7) . ?
O6 C18 1.239(7) . ?
O7 S4 1.533(5) . ?
O8 S6 1.521(4) . ?
O9 S5 1.510(5) . ?
S1 C1 1.776(6) . ?
S1 S1 2.117(3) 2 ?
S2 C13 1.781(6) . ?
S2 S3 2.042(2) . ?
S3 C7 1.775(7) . ?
S4 C20 1.757(7) . ?
S4 C19 1.795(7) . ?
S5 C22 1.775(8) . ?
S5 C21 1.809(9) . ?
S6 C24 1.786(8) . ?
S6 C23 1.808(7) . ?
N1 C5 1.323(8) . ?
N1 C1 1.337(8) . ?
N2 C13 1.329(7) . ?
N2 C17 1.369(8) . ?
N3 C7 1.341(8) . ?
N3 C11 1.343(10) . ?
C1 C2 1.424(8) . ?
C2 C3 1.358(8) . ?
C2 C6 1.515(9) . ?
C3 C4 1.400(10) . ?
C3 H3 0.9300 . ?
C4 C5 1.370(9) . ?
C4 H4 0.9300 . ?
C5 H5 0.9300 . ?
C7 C8 1.404(8) . ?
C8 C9 1.396(9) . ?
C8 C12 1.500(9) . ?
C9 C10 1.377(10) . ?
C9 H9 0.9300 . ?
C10 C11 1.382(12) . ?
C10 H10 0.9300 . ?
C11 H11 0.9300 . ?
C12 Eu1 2.824(6) 1_565 ?
C13 C14 1.392(8) . ?
C14 C15 1.417(8) . ?
C14 C18 1.499(8) . ?
C15 C16 1.371(8) . ?
C15 H15 0.9300 . ?
C16 C17 1.353(9) . ?
C16 H16 0.9300 . ?
C17 H17 0.9300 . ?
C19 H19A 0.9600 . ?
C19 H19B 0.9600 . ?
C19 H19C 0.9600 . ?
C20 H20A 0.9600 . ?
C20 H20B 0.9600 . ?
C20 H20C 0.9600 . ?
C21 H21A 0.9600 . ?
C21 H21B 0.9600 . ?
C21 H21C 0.9600 . ?
C22 H22A 0.9600 . ?
C22 H22B 0.9600 . ?
C22 H22C 0.9600 . ?
C23 H23A 0.9600 . ?
C23 H23B 0.9600 . ?
C23 H23C 0.9600 . ?
C24 H24A 0.9600 . ?
C24 H24B 0.9600 . ?
C24 H24C 0.9600 . ?
